data_4516889
loop_
_publ_author_name
'Li, Li'
'Neville, Suzanne M.'
'Craze, Alexander R.'
'Clegg, Jack K.'
'Sciortino, Natasha F.'
'Arachchige, Kasun S Athukorala'
'Mustonen, Outi'
'Marjo, Christopher E.'
'McRae, Christopher R.'
'Kepert, Cameron J.'
'Lindoy, Leonard F.'
'Aldrich-Wright, Janice R'
'Li, Feng'

_publ_section_title
;
 Spin-State Patterning in an Iron(II) Tripodal Spin-Crossover Complex.
;
_journal_issue 7
_journal_name_full 'ACS omega'
_journal_page_first 3349
_journal_page_last 3353
_journal_paper_doi 10.1021/acsomega.7b00630
_journal_volume 2
_journal_year 2017
_chemical_formula_moiety 'C18 H21 Fe N7 S3, 2(B F4)'
_chemical_formula_sum 'C18 H21 B2 F8 Fe N7 S3'
_chemical_formula_weight 661.07
_space_group_crystal_system monoclinic
_space_group_IT_number 14
_space_group_name_Hall '-P 2ybc'
_space_group_name_H-M_alt 'P 1 21/c 1'
_atom_sites_solution_hydrogens geom
_audit_creation_method SHELXL-2014/7
_cell_angle_alpha 90
_cell_angle_beta 103.46(3)
_cell_angle_gamma 90
_cell_formula_units_Z 4
_cell_length_a 12.018(2)
_cell_length_b 17.578(4)
_cell_length_c 12.558(3)
_cell_measurement_reflns_used 1.742
_cell_measurement_temperature 100(2)
_cell_measurement_theta_max 38464
_cell_measurement_theta_min 27.106
_cell_volume 2580.0(10)
_computing_cell_refinement 'XDS (Kabsch, 1993)'
_computing_data_collection 'BlueIce (McPhillips, et al., 2002)'
_computing_data_reduction 'XDS (Kabsch, 1993)'
_computing_molecular_graphics 'ORTEP-3 (Farrugia, 1997), WINGX-32 (Farrugia, 1999)'
_computing_publication_material 'enCIFer 1.0 (CCDC, 2003)'
_computing_structure_refinement 'SHELXL-2014/7 (Sheldrick, 2014)'
_computing_structure_solution 'SHELXT (Sheldrick, 2014)'
_diffrn_ambient_temperature 100(2)
_diffrn_measured_fraction_theta_full 0.992
_diffrn_measured_fraction_theta_max 0.993
_diffrn_measurement_device_type 'ADSC Quantum 210r Detector'
_diffrn_measurement_method '\p  scans'
_diffrn_radiation_type 'silicon double crystal monochromated synchrotron'
_diffrn_radiation_wavelength 0.7108
_diffrn_reflns_av_R_equivalents 0.1136
_diffrn_reflns_av_unetI/netI 0.0670
_diffrn_reflns_Laue_measured_fraction_full 0.992
_diffrn_reflns_Laue_measured_fraction_max 0.993
_diffrn_reflns_limit_h_max 15
_diffrn_reflns_limit_h_min -15
_diffrn_reflns_limit_k_max 22
_diffrn_reflns_limit_k_min -22
_diffrn_reflns_limit_l_max 16
_diffrn_reflns_limit_l_min -16
_diffrn_reflns_number 38464
_diffrn_reflns_point_group_measured_fraction_full 0.992
_diffrn_reflns_point_group_measured_fraction_max 0.993
_diffrn_reflns_theta_full 25.000
_diffrn_reflns_theta_max 27.106
_diffrn_reflns_theta_min 1.742
_diffrn_source 'Australian Synchrotron MX1'
_exptl_absorpt_coefficient_mu 0.910
_exptl_absorpt_correction_type none
_exptl_crystal_colour 'dark red'
_exptl_crystal_density_diffrn 1.702
_exptl_crystal_description prism
_exptl_crystal_F_000 1336
_exptl_crystal_size_max 0.05
_exptl_crystal_size_mid 0.05
_exptl_crystal_size_min 0.02
_refine_diff_density_max 1.672
_refine_diff_density_min -0.897
_refine_diff_density_rms 0.114
_refine_ls_extinction_method none
_refine_ls_goodness_of_fit_ref 1.051
_refine_ls_hydrogen_treatment constr
_refine_ls_matrix_type full
_refine_ls_number_parameters 355
_refine_ls_number_reflns 5659
_refine_ls_number_restraints 0
_refine_ls_restrained_S_all 1.051
_refine_ls_R_factor_all 0.0611
_refine_ls_R_factor_gt 0.0598
_refine_ls_shift/su_max 0.000
_refine_ls_shift/su_mean 0.000
_refine_ls_structure_factor_coef Fsqd
_refine_ls_weighting_details 'w=1/[\s^2^(Fo^2^)+(0.0678P)^2^+6.5863P] where P=(Fo^2^+2Fc^2^)/3'
_refine_ls_weighting_scheme calc
_refine_ls_wR_factor_gt 0.1535
_refine_ls_wR_factor_ref 0.1547
_reflns_Friedel_coverage 0.000
_reflns_number_gt 5416
_reflns_number_total 5659
_reflns_threshold_expression 'I > 2\s(I)'
_cod_data_source_file ao7b00630_si_001.cif
_cod_data_source_block LL82LT
_cod_original_cell_volume 2580.1(9)
_cod_original_sg_symbol_H-M 'P 21/c'
_cod_database_code 4516889
_shelx_shelxl_version_number 2014/7
_shelx_space_group_comment
;
The symmetry employed for this shelxl refinement is uniquely defined
by the following loop, which should always be used as a source of
symmetry information in preference to the above space-group names.
They are only intended as comments.
;

loop_
_space_group_symop_operation_xyz
'x, y, z'
'-x, y+1/2, -z+1/2'
'-x, -y, -z'
'x, -y-1/2, z-1/2'

loop_
_atom_site_label
_atom_site_type_symbol
_atom_site_fract_x
_atom_site_fract_y
_atom_site_fract_z
_atom_site_U_iso_or_equiv
_atom_site_adp_type
_atom_site_occupancy
_atom_site_site_symmetry_order
_atom_site_calc_flag
_atom_site_refinement_flags_posn
_atom_site_refinement_flags_adp
_atom_site_refinement_flags_occupancy
_atom_site_disorder_assembly
_atom_site_disorder_group
Fe1 Fe 0.74235(3) 0.41347(2) 0.32412(3) 0.01622(14) Uani 1 1 d . . . . .
B1 B 0.7780(4) 0.7609(3) 0.1874(4) 0.0350(9) Uani 1 1 d . . . . .
C1 C 0.9113(3) 0.3473(2) 0.6007(3) 0.0330(8) Uani 1 1 d . . . . .
H00G H 0.9842 0.3275 0.6460 0.040 Uiso 1 1 calc R U . . .
H00H H 0.8655 0.3663 0.6513 0.040 Uiso 1 1 calc R U . . .
S1 S 0.5361(2) 0.62976(16) 0.32102(13) 0.0410(5) Uani 0.75 1 d . . P A 1
S1A S 0.5423(9) 0.6195(6) 0.3510(6) 0.0410(5) Uani 0.25 1 d . . P A 2
N1 N 0.8503(3) 0.28542(18) 0.5378(2) 0.0367(7) Uani 1 1 d . . . . .
F1 F 0.8649(2) 0.71234(14) 0.1825(3) 0.0594(8) Uani 1 1 d . . . . .
F2 F 0.8132(3) 0.83313(15) 0.1674(4) 0.0971(16) Uani 1 1 d . . . . .
B2 B 0.2740(3) 0.5492(2) 0.1536(3) 0.0242(7) Uani 1 1 d . . . . .
S2 S 0.49365(6) 0.37265(4) 0.00033(6) 0.02265(18) Uani 1 1 d . . . . .
C2 C 0.9380(3) 0.41443(18) 0.5325(3) 0.0265(7) Uani 1 1 d . . . . .
H00C H 0.9827 0.4530 0.5821 0.032 Uiso 1 1 calc R U . . .
H00D H 0.9856 0.3962 0.4831 0.032 Uiso 1 1 calc R U . . .
N2 N 0.8343(2) 0.44997(15) 0.4671(2) 0.0216(5) Uani 1 1 d . . . . .
F3 F 0.7540(4) 0.7576(5) 0.2869(3) 0.145(3) Uani 1 1 d . . . . .
S3 S 0.95436(6) 0.55620(4) 0.14664(6) 0.02188(18) Uani 1 1 d . . . . .
C3 C 0.8006(3) 0.5134(2) 0.5011(3) 0.0271(7) Uani 1 1 d . . . . .
H3 H 0.8392 0.5357 0.5685 0.033 Uiso 1 1 calc R U . . .
N3 N 0.6542(2) 0.50596(16) 0.3389(2) 0.0244(5) Uani 1 1 d . . . . .
F5 F 0.34108(17) 0.61389(12) 0.14963(18) 0.0337(5) Uani 1 1 d . . . . .
C5 C 0.5655(3) 0.5409(2) 0.2777(3) 0.0291(7) Uani 1 1 d . . . . .
H5 H 0.5203 0.5183 0.2133 0.035 Uiso 1 1 calc R U . A 1
N5 N 0.6318(2) 0.38768(13) 0.1865(2) 0.0175(5) Uani 1 1 d . . . . .
N4 N 0.6364(2) 0.35003(16) 0.3847(2) 0.0266(6) Uani 1 1 d . . . . .
F4 F 0.67987(19) 0.74479(13) 0.1088(2) 0.0417(5) Uani 1 1 d . . . . .
C4 C 0.7022(3) 0.5485(2) 0.4320(3) 0.0322(8) Uani 1 1 d . . . . .
F6 F 0.3351(2) 0.48717(15) 0.1302(3) 0.0582(8) Uani 1 1 d . . . . .
C6 C 0.6496(4) 0.6160(3) 0.4379(4) 0.0521(12) Uani 1 1 d . . . . .
H6 H 0.6706 0.6511 0.4966 0.062 Uiso 1 1 calc R U . A 1
N6 N 0.8483(2) 0.33016(13) 0.30656(19) 0.0187(5) Uani 1 1 d . . . . .
F7 F 0.2501(2) 0.54372(17) 0.25499(19) 0.0511(7) Uani 1 1 d . . . . .
C7 C 0.7344(4) 0.2699(2) 0.5425(3) 0.0406(10) Uani 1 1 d . . . . .
H00I H 0.7333 0.2592 0.6197 0.049 Uiso 1 1 calc R U . . .
H00L H 0.7094 0.2231 0.5000 0.049 Uiso 1 1 calc R U . . .
N7 N 0.84019(19) 0.47032(13) 0.24540(18) 0.0152(4) Uani 1 1 d . . . . .
C8 C 0.6473(3) 0.3319(2) 0.5006(3) 0.0371(9) Uani 1 1 d . . . . .
H00E H 0.5718 0.3154 0.5112 0.044 Uiso 1 1 calc R U . . .
H00F H 0.6696 0.3785 0.5446 0.044 Uiso 1 1 calc R U . . .
F8 F 0.17371(17) 0.55518(12) 0.07285(17) 0.0331(5) Uani 1 1 d . . . . .
C11 C 0.6186(2) 0.40532(16) 0.0830(2) 0.0187(5) Uani 1 1 d . . . . .
H11 H 0.6736 0.4337 0.0561 0.022 Uiso 1 1 calc R U . . .
C9 C 0.5461(3) 0.3269(2) 0.3161(3) 0.0281(7) Uani 1 1 d . . . . .
H9 H 0.4880 0.2989 0.3386 0.034 Uiso 1 1 calc R U . . .
C12 C 0.4547(3) 0.33380(18) 0.1111(3) 0.0241(6) Uani 1 1 d . . . . .
H12 H 0.3851 0.3076 0.1087 0.029 Uiso 1 1 calc R U . . .
C10 C 0.5384(3) 0.34608(17) 0.2031(3) 0.0224(6) Uani 1 1 d . . . . .
C13 C 0.9032(3) 0.24197(19) 0.4658(3) 0.0341(8) Uani 1 1 d . . . . .
H00O H 0.9018 0.1875 0.4855 0.041 Uiso 1 1 calc R U . . .
H00Q H 0.9844 0.2575 0.4779 0.041 Uiso 1 1 calc R U . . .
C14 C 0.8459(3) 0.25103(17) 0.3429(3) 0.0272(7) Uani 1 1 d . . . . .
H00A H 0.8861 0.2185 0.2995 0.033 Uiso 1 1 calc R U . . .
H00B H 0.7655 0.2336 0.3294 0.033 Uiso 1 1 calc R U . . .
C15 C 0.9253(2) 0.34756(17) 0.2545(2) 0.0203(6) Uani 1 1 d . . . . .
H15 H 0.9780 0.3112 0.2395 0.024 Uiso 1 1 calc R U . . .
C16 C 0.9263(2) 0.42610(16) 0.2205(2) 0.0175(5) Uani 1 1 d . . . . .
C17 C 0.8450(2) 0.54009(16) 0.2098(2) 0.0178(5) Uani 1 1 d . . . . .
H17 H 0.7921 0.5785 0.2183 0.021 Uiso 1 1 calc R U . . .
C18 C 0.9970(3) 0.46379(17) 0.1679(2) 0.0219(6) Uani 1 1 d . . . . .
H18 H 1.0606 0.4419 0.1463 0.026 Uiso 1 1 calc R U . . .

loop_
_atom_site_aniso_label
_atom_site_aniso_U_11
_atom_site_aniso_U_22
_atom_site_aniso_U_33
_atom_site_aniso_U_23
_atom_site_aniso_U_13
_atom_site_aniso_U_12
Fe1 0.0160(2) 0.0195(2) 0.0142(2) -0.00461(14) 0.00553(15) -0.00646(14)
B1 0.0262(18) 0.038(2) 0.036(2) -0.0023(16) -0.0033(15) 0.0078(16)
C1 0.047(2) 0.0300(16) 0.0170(14) 0.0021(12) -0.0019(13) -0.0183(15)
S1 0.0357(6) 0.0453(10) 0.0325(12) -0.0182(9) -0.0116(10) 0.0233(6)
S1A 0.0357(6) 0.0453(10) 0.0325(12) -0.0182(9) -0.0116(10) 0.0233(6)
N1 0.0515(19) 0.0339(15) 0.0220(13) -0.0045(12) 0.0029(13) -0.0233(14)
F1 0.0304(12) 0.0298(11) 0.116(3) 0.0081(14) 0.0127(14) 0.0079(9)
F2 0.0554(18) 0.0304(13) 0.166(4) 0.0047(18) -0.055(2) -0.0045(12)
B2 0.0211(15) 0.0272(17) 0.0250(16) 0.0043(13) 0.0066(13) 0.0047(13)
S2 0.0184(3) 0.0238(4) 0.0224(4) -0.0032(3) -0.0021(3) 0.0008(3)
C2 0.0308(16) 0.0264(15) 0.0186(14) 0.0008(11) -0.0017(12) -0.0126(12)
N2 0.0216(12) 0.0262(13) 0.0180(11) -0.0033(9) 0.0068(9) -0.0125(10)
F3 0.090(3) 0.305(8) 0.0420(19) -0.008(3) 0.0195(19) 0.010(4)
S3 0.0230(4) 0.0235(4) 0.0202(3) 0.0005(3) 0.0073(3) -0.0069(3)
C3 0.0220(14) 0.0389(17) 0.0213(14) -0.0137(13) 0.0068(11) -0.0115(13)
N3 0.0180(11) 0.0306(13) 0.0268(13) -0.0118(11) 0.0095(10) -0.0051(10)
F5 0.0259(10) 0.0360(11) 0.0387(11) 0.0053(9) 0.0064(8) -0.0036(8)
C5 0.0200(14) 0.0319(16) 0.0356(17) -0.0147(14) 0.0067(13) 0.0031(12)
N5 0.0159(11) 0.0176(11) 0.0194(11) -0.0053(9) 0.0049(9) -0.0024(9)
N4 0.0293(14) 0.0337(14) 0.0198(12) -0.0072(11) 0.0117(10) -0.0150(11)
F4 0.0306(11) 0.0423(12) 0.0463(13) 0.0049(10) -0.0034(9) -0.0090(9)
C4 0.0236(15) 0.0397(19) 0.0343(17) -0.0205(15) 0.0089(13) -0.0036(13)
F6 0.0354(12) 0.0396(13) 0.092(2) -0.0211(13) -0.0014(13) 0.0147(10)
C6 0.036(2) 0.058(3) 0.056(3) -0.037(2) -0.0030(18) 0.0131(19)
N6 0.0228(12) 0.0149(11) 0.0151(11) -0.0018(8) -0.0020(9) -0.0025(9)
F7 0.0520(14) 0.0768(18) 0.0257(11) 0.0055(11) 0.0117(10) -0.0209(13)
C7 0.058(2) 0.046(2) 0.0169(15) -0.0005(14) 0.0065(15) -0.0342(19)
N7 0.0130(10) 0.0181(11) 0.0145(10) -0.0023(8) 0.0031(8) -0.0025(8)
C8 0.045(2) 0.049(2) 0.0213(15) -0.0089(14) 0.0164(14) -0.0299(17)
F8 0.0238(9) 0.0418(12) 0.0307(10) 0.0062(9) 0.0006(8) 0.0001(8)
C11 0.0185(13) 0.0167(12) 0.0193(13) -0.0023(10) 0.0011(10) 0.0008(10)
C9 0.0270(15) 0.0344(17) 0.0250(15) -0.0075(13) 0.0100(12) -0.0149(13)
C12 0.0180(13) 0.0264(15) 0.0283(15) -0.0054(12) 0.0062(11) -0.0032(11)
C10 0.0195(13) 0.0236(14) 0.0250(14) -0.0065(11) 0.0072(11) -0.0069(11)
C13 0.049(2) 0.0244(15) 0.0231(16) 0.0071(12) -0.0036(14) -0.0087(15)
C14 0.0393(18) 0.0174(13) 0.0218(14) 0.0020(11) 0.0009(13) -0.0051(12)
C15 0.0180(13) 0.0198(13) 0.0218(13) -0.0026(11) 0.0021(10) 0.0010(10)
C16 0.0149(12) 0.0201(13) 0.0176(12) -0.0025(10) 0.0039(10) 0.0002(10)
C17 0.0160(12) 0.0186(12) 0.0188(12) -0.0003(10) 0.0036(10) -0.0038(10)
C18 0.0204(13) 0.0226(14) 0.0246(14) -0.0034(11) 0.0093(11) -0.0033(11)

loop_
_atom_type_symbol
_atom_type_description
_atom_type_scat_dispersion_real
_atom_type_scat_dispersion_imag
_atom_type_scat_source
C C 0.0033 0.0016 'International Tables Vol C Tables 4.2.6.8 and 6.1.1.4'
H H 0.0000 0.0000 'International Tables Vol C Tables 4.2.6.8 and 6.1.1.4'
B B 0.0013 0.0007 'International Tables Vol C Tables 4.2.6.8 and 6.1.1.4'
F F 0.0171 0.0103 'International Tables Vol C Tables 4.2.6.8 and 6.1.1.4'
Fe Fe 0.3463 0.8444 'International Tables Vol C Tables 4.2.6.8 and 6.1.1.4'
N N 0.0061 0.0033 'International Tables Vol C Tables 4.2.6.8 and 6.1.1.4'
S S 0.1246 0.1234 'International Tables Vol C Tables 4.2.6.8 and 6.1.1.4'

loop_
_geom_angle_atom_site_label_1
_geom_angle_atom_site_label_2
_geom_angle_atom_site_label_3
_geom_angle
N5 Fe1 N3 90.27(11)
N5 Fe1 N4 81.04(11)
N3 Fe1 N4 91.20(12)
N5 Fe1 N7 92.06(10)
N3 Fe1 N7 91.45(10)
N4 Fe1 N7 172.62(10)
N5 Fe1 N2 170.96(11)
N3 Fe1 N2 81.16(11)
N4 Fe1 N2 96.16(10)
N7 Fe1 N2 91.06(10)
N5 Fe1 N6 92.97(10)
N3 Fe1 N6 172.00(10)
N4 Fe1 N6 96.53(12)
N7 Fe1 N6 81.13(10)
N2 Fe1 N6 95.90(11)
F3 B1 F1 110.3(4)
F3 B1 F4 108.8(4)
F1 B1 F4 112.1(3)
F3 B1 F2 110.5(5)
F1 B1 F2 107.3(4)
F4 B1 F2 107.8(3)
N1 C1 C2 114.8(3)
N1 C1 H00G 108.6
C2 C1 H00G 108.6
N1 C1 H00H 108.6
C2 C1 H00H 108.6
H00G C1 H00H 107.5
C5 S1 C6 87.8(2)
C6 S1A C5 98.0(5)
C7 N1 C13 120.0(3)
C7 N1 C1 119.7(3)
C13 N1 C1 120.2(3)
F7 B2 F6 112.2(3)
F7 B2 F8 110.5(3)
F6 B2 F8 108.5(3)
F7 B2 F5 109.7(3)
F6 B2 F5 107.0(3)
F8 B2 F5 108.8(3)
C12 S2 C11 90.47(15)
N2 C2 C1 112.3(3)
N2 C2 H00C 109.1
C1 C2 H00C 109.1
N2 C2 H00D 109.1
C1 C2 H00D 109.1
H00C C2 H00D 107.9
C3 N2 C2 118.3(3)
C3 N2 Fe1 115.3(2)
C2 N2 Fe1 126.3(2)
C18 S3 C17 90.30(14)
N2 C3 C4 116.7(3)
N2 C3 H3 121.7
C4 C3 H3 121.7
C5 N3 C4 111.2(3)
C5 N3 Fe1 135.3(2)
C4 N3 Fe1 113.2(2)
N3 C5 S1 116.0(3)
N3 C5 S1A 105.9(3)
N3 C5 H5 122.0
S1 C5 H5 122.0
C11 N5 C10 110.9(2)
C11 N5 Fe1 135.8(2)
C10 N5 Fe1 113.04(19)
C9 N4 C8 117.5(3)
C9 N4 Fe1 116.2(2)
C8 N4 Fe1 126.1(2)
C6 C4 N3 114.1(3)
C6 C4 C3 132.3(3)
N3 C4 C3 113.6(3)
C4 C6 S1A 109.4(5)
C4 C6 S1 110.7(3)
C4 C6 H6 124.7
S1 C6 H6 124.7
C15 N6 C14 116.8(3)
C15 N6 Fe1 115.9(2)
C14 N6 Fe1 127.3(2)
N1 C7 C8 116.6(3)
N1 C7 H00I 108.1
C8 C7 H00I 108.1
N1 C7 H00L 108.1
C8 C7 H00L 108.1
H00I C7 H00L 107.3
C17 N7 C16 110.6(2)
C17 N7 Fe1 136.3(2)
C16 N7 Fe1 113.07(18)
N4 C8 C7 113.3(3)
N4 C8 H00E 108.9
C7 C8 H00E 108.9
N4 C8 H00F 108.9
C7 C8 H00F 108.9
H00E C8 H00F 107.7
N5 C11 S2 114.1(2)
N5 C11 H11 122.9
S2 C11 H11 122.9
N4 C9 C10 115.9(3)
N4 C9 H9 122.0
C10 C9 H9 122.0
C10 C12 S2 109.8(2)
C10 C12 H12 125.1
S2 C12 H12 125.1
C12 C10 N5 114.7(3)
C12 C10 C9 131.7(3)
N5 C10 C9 113.5(3)
N1 C13 C14 114.4(3)
N1 C13 H00O 108.6
C14 C13 H00O 108.6
N1 C13 H00Q 108.6
C14 C13 H00Q 108.6
H00O C13 H00Q 107.6
N6 C14 C13 111.9(2)
N6 C14 H00A 109.2
C13 C14 H00A 109.2
N6 C14 H00B 109.2
C13 C14 H00B 109.2
H00A C14 H00B 107.9
N6 C15 C16 115.7(3)
N6 C15 H15 122.2
C16 C15 H15 122.2
C18 C16 N7 114.8(3)
C18 C16 C15 131.0(3)
N7 C16 C15 114.2(2)
N7 C17 S3 114.4(2)
N7 C17 H17 122.8
S3 C17 H17 122.8
C16 C18 S3 109.9(2)
C16 C18 H18 125.1
S3 C18 H18 125.1

loop_
_geom_bond_atom_site_label_1
_geom_bond_atom_site_label_2
_geom_bond_distance
Fe1 N5 1.972(3)
Fe1 N3 1.973(3)
Fe1 N4 1.973(3)
Fe1 N7 1.975(2)
Fe1 N2 1.983(3)
Fe1 N6 1.986(3)
B1 F3 1.348(6)
B1 F1 1.361(5)
B1 F4 1.379(4)
B1 F2 1.381(6)
C1 N1 1.441(4)
C1 C2 1.535(4)
C1 H00G 0.9900
C1 H00H 0.9900
S1 C5 1.718(4)
S1 C6 1.772(5)
S1A C6 1.484(9)
S1A C5 1.719(10)
N1 C7 1.434(5)
N1 C13 1.440(5)
B2 F7 1.372(4)
B2 F6 1.385(4)
B2 F8 1.387(4)
B2 F5 1.401(4)
S2 C12 1.709(3)
S2 C11 1.714(3)
C2 N2 1.463(4)
C2 H00C 0.9900
C2 H00D 0.9900
N2 C3 1.292(4)
S3 C18 1.706(3)
S3 C17 1.709(3)
C3 C4 1.433(5)
C3 H3 0.9500
N3 C5 1.312(4)
N3 C4 1.394(4)
C5 H5 0.9500
N5 C11 1.309(4)
N5 C10 1.396(4)
N4 C9 1.284(4)
N4 C8 1.467(4)
C4 C6 1.355(6)
C6 H6 0.9500
N6 C15 1.288(4)
N6 C14 1.466(4)
C7 C8 1.518(6)
C7 H00I 0.9900
C7 H00L 0.9900
N7 C17 1.311(4)
N7 C16 1.387(4)
C8 H00E 0.9900
C8 H00F 0.9900
C11 H11 0.9500
C9 C10 1.441(4)
C9 H9 0.9500
C12 C10 1.361(4)
C12 H12 0.9500
C13 C14 1.544(4)
C13 H00O 0.9900
C13 H00Q 0.9900
C14 H00A 0.9900
C14 H00B 0.9900
C15 C16 1.446(4)
C15 H15 0.9500
C16 C18 1.363(4)
C17 H17 0.9500
C18 H18 0.9500

loop_
_geom_torsion_atom_site_label_1
_geom_torsion_atom_site_label_2
_geom_torsion_atom_site_label_3
_geom_torsion_atom_site_label_4
_geom_torsion
C2 C1 N1 C7 -111.7(4)
C2 C1 N1 C13 64.8(5)
N1 C1 C2 N2 61.3(4)
C1 C2 N2 C3 102.5(3)
C1 C2 N2 Fe1 -81.3(3)
C2 N2 C3 C4 176.8(3)
Fe1 N2 C3 C4 0.2(4)
C4 N3 C5 S1 3.6(4)
Fe1 N3 C5 S1 -169.8(2)
C4 N3 C5 S1A -6.1(5)
Fe1 N3 C5 S1A -179.6(5)
C6 S1 C5 N3 -3.7(3)
C6 S1A C5 N3 10.6(7)
C5 N3 C4 C6 -1.3(5)
Fe1 N3 C4 C6 173.7(3)
C5 N3 C4 C3 -179.2(3)
Fe1 N3 C4 C3 -4.2(4)
N2 C3 C4 C6 -174.7(5)
N2 C3 C4 N3 2.6(4)
N3 C4 C6 S1A 9.4(7)
C3 C4 C6 S1A -173.3(6)
N3 C4 C6 S1 -1.4(5)
C3 C4 C6 S1 175.9(4)
C5 S1A C6 C4 -11.3(7)
C5 S1 C6 C4 2.8(4)
C13 N1 C7 C8 -113.5(4)
C1 N1 C7 C8 63.1(4)
C9 N4 C8 C7 106.4(4)
Fe1 N4 C8 C7 -78.4(4)
N1 C7 C8 N4 61.1(4)
C10 N5 C11 S2 -0.2(3)
Fe1 N5 C11 S2 -173.01(16)
C12 S2 C11 N5 0.8(2)
C8 N4 C9 C10 179.8(3)
Fe1 N4 C9 C10 4.1(4)
C11 S2 C12 C10 -1.3(2)
S2 C12 C10 N5 1.5(3)
S2 C12 C10 C9 178.2(3)
C11 N5 C10 C12 -0.9(4)
Fe1 N5 C10 C12 173.7(2)
C11 N5 C10 C9 -178.2(3)
Fe1 N5 C10 C9 -3.6(3)
N4 C9 C10 C12 -177.1(3)
N4 C9 C10 N5 -0.3(4)
C7 N1 C13 C14 63.0(4)
C1 N1 C13 C14 -113.5(4)
C15 N6 C14 C13 101.0(3)
Fe1 N6 C14 C13 -81.3(3)
N1 C13 C14 N6 60.3(4)
C14 N6 C15 C16 -179.5(2)
Fe1 N6 C15 C16 2.5(3)
C17 N7 C16 C18 1.3(3)
Fe1 N7 C16 C18 -178.8(2)
C17 N7 C16 C15 -178.5(2)
Fe1 N7 C16 C15 1.4(3)
N6 C15 C16 C18 177.7(3)
N6 C15 C16 N7 -2.6(4)
C16 N7 C17 S3 -1.0(3)
Fe1 N7 C17 S3 179.17(16)
C18 S3 C17 N7 0.3(2)
N7 C16 C18 S3 -1.0(3)
C15 C16 C18 S3 178.7(3)
C17 S3 C18 C16 0.4(2)
